data_7130482
loop_
_publ_author_name
'Gomes, Pedro T.'
'Ferreira, Patr\'icia S.'
'Malta, Jos\'e Francisco'
'Bandeira, Nuno'
'Allgaier, Alexander'
'van Slageren, Joris'
'Paix\~ao, Jos\'e Ant\'onio'
'Almeida, Manuel'
'Pereira, Laura C. J.'

_publ_section_title
;
 Enhancing SIM behaviour in a mononuclear tetrahedral
 [Co(N,N&#x2019;-2-iminopyrrolyl)2] complex
;
_journal_name_full 'Chemical Communications'
_journal_paper_doi 10.1039/D2CC03511A
_journal_year 2022
_chemical_formula_moiety 'C64  H86  N4  Co1'
_chemical_formula_sum 'C64 H86 Co N4'
_chemical_formula_weight 970.29
_space_group_crystal_system monoclinic
_space_group_IT_number 14
_space_group_name_Hall '-P 2yn'
_space_group_name_H-M_alt 'P 1 21/n 1'
_atom_sites_solution_hydrogens geom
_audit_creation_method SHELXL-2018/3
_audit_update_record
;
2022-06-15 deposited with the CCDC.	2022-08-05 downloaded from the CCDC.
;
_cell_angle_alpha 90
_cell_angle_beta 96.868(3)
_cell_angle_gamma 90
_cell_formula_units_Z 4
_cell_length_a 12.9181(10)
_cell_length_b 23.922(2)
_cell_length_c 18.3733(14)
_cell_measurement_reflns_used 1559
_cell_measurement_temperature 296(2)
_cell_measurement_theta_max 19.08
_cell_measurement_theta_min 2.33
_cell_volume 5637.1(8)
_computing_cell_refinement 'Bruker SAINT'
_computing_data_collection 'Bruker APEX2'
_computing_data_reduction 'Bruker SAINT'
_computing_molecular_graphics 'Ortep for Windows (Farrugia, 2012)'
_computing_publication_material emCIFer
_computing_structure_refinement 'SHELXL-2018/3 (Sheldrick, 2018)'
_computing_structure_solution 'SHELXL-2018/3 (Sheldrick, 2018)'
_diffrn_ambient_temperature 296(2)
_diffrn_measured_fraction_theta_full 0.995
_diffrn_measured_fraction_theta_max 0.993
_diffrn_measurement_device_type 'Bruker APEX-II CCD'
_diffrn_measurement_method '\f and \w scans'
_diffrn_radiation_probe x-ray
_diffrn_radiation_type MoK\a
_diffrn_radiation_wavelength 0.71073
_diffrn_reflns_av_R_equivalents 0.1606
_diffrn_reflns_av_unetI/netI 0.2255
_diffrn_reflns_Laue_measured_fraction_full 0.995
_diffrn_reflns_Laue_measured_fraction_max 0.993
_diffrn_reflns_limit_h_max 15
_diffrn_reflns_limit_h_min -14
_diffrn_reflns_limit_k_max 29
_diffrn_reflns_limit_k_min -28
_diffrn_reflns_limit_l_max 16
_diffrn_reflns_limit_l_min -22
_diffrn_reflns_number 31313
_diffrn_reflns_point_group_measured_fraction_full 0.995
_diffrn_reflns_point_group_measured_fraction_max 0.993
_diffrn_reflns_theta_full 25.242
_diffrn_reflns_theta_max 25.714
_diffrn_reflns_theta_min 2.233
_exptl_absorpt_coefficient_mu 0.346
_exptl_absorpt_correction_T_max 0.7453
_exptl_absorpt_correction_T_min 0.6786
_exptl_absorpt_correction_type multi-scan
_exptl_absorpt_process_details 'SADABS 2014/5'
_exptl_crystal_colour red
_exptl_crystal_density_diffrn 1.143
_exptl_crystal_density_method 'not measured'
_exptl_crystal_description prism
_exptl_crystal_F_000 2100
_exptl_crystal_size_max 0
_exptl_crystal_size_mid 0
_exptl_crystal_size_min 0
_refine_diff_density_max 0.653
_refine_diff_density_min -0.381
_refine_diff_density_rms 0.066
_refine_ls_extinction_coef 0.0052(8)
_refine_ls_extinction_expression Fc^*^=kFc[1+0.001xFc^2^\l^3^/sin(2\q)]^-1/4^
_refine_ls_extinction_method 'SHELXL-2018/3 (Sheldrick 2018)'
_refine_ls_goodness_of_fit_ref 0.934
_refine_ls_hydrogen_treatment constr
_refine_ls_matrix_type full
_refine_ls_number_parameters 643
_refine_ls_number_reflns 10672
_refine_ls_number_restraints 0
_refine_ls_restrained_S_all 0.934
_refine_ls_R_factor_all 0.1894
_refine_ls_R_factor_gt 0.0720
_refine_ls_shift/su_max 0.000
_refine_ls_shift/su_mean 0.000
_refine_ls_structure_factor_coef Fsqd
_refine_ls_weighting_details 'w=1/[\s^2^(Fo^2^)+(0.0637P)^2^] where P=(Fo^2^+2Fc^2^)/3'
_refine_ls_weighting_scheme calc
_refine_ls_wR_factor_gt 0.1365
_refine_ls_wR_factor_ref 0.1825
_reflns_Friedel_coverage 0.000
_reflns_number_gt 4896
_reflns_number_total 10672
_reflns_threshold_expression 'I > 2\s(I)'
_cod_data_source_file d2cc03511a2.cif
_cod_data_source_block shelx
_cod_original_cell_volume 5637.2(8)
_cod_original_sg_symbol_H-M 'P 21/n'
_cod_database_code 7130482
_shelx_shelxl_version_number 2018/3
_shelx_space_group_comment
;
The symmetry employed for this shelxl refinement is uniquely defined
by the following loop, which should always be used as a source of
symmetry information in preference to the above space-group names.
They are only intended as comments.
;

loop_
_space_group_symop_operation_xyz
'x, y, z'
'-x+1/2, y+1/2, -z+1/2'
'-x, -y, -z'
'x-1/2, -y-1/2, z-1/2'

loop_
_atom_site_label
_atom_site_type_symbol
_atom_site_fract_x
_atom_site_fract_y
_atom_site_fract_z
_atom_site_U_iso_or_equiv
_atom_site_adp_type
_atom_site_occupancy
_atom_site_site_symmetry_order
_atom_site_calc_flag
_atom_site_refinement_flags_posn
_atom_site_refinement_flags_adp
_atom_site_refinement_flags_occupancy
_atom_site_disorder_assembly
_atom_site_disorder_group
Co1 Co 0.11656(5) 0.12334(3) 0.33417(3) 0.0230(2) Uani 1 1 d . . . . .
N1 N 0.0908(3) 0.12068(15) 0.22478(18) 0.0225(8) Uani 1 1 d . . . . .
N2 N 0.2348(3) 0.17606(15) 0.31708(19) 0.0248(9) Uani 1 1 d . . . . .
N3 N -0.0033(3) 0.13960(15) 0.39054(18) 0.0240(9) Uani 1 1 d . . . . .
N4 N 0.1327(3) 0.05286(15) 0.39670(19) 0.0272(9) Uani 1 1 d . . . . .
C1 C -0.0108(4) 0.04083(19) 0.1625(2) 0.0270(11) Uani 1 1 d . . . . .
C2 C 0.1386(3) 0.16802(19) 0.2008(2) 0.0253(11) Uani 1 1 d . . . . .
C3 C 0.1074(4) 0.1764(2) 0.1264(2) 0.0362(13) Uani 1 1 d . . . . .
H3 H 0.128573 0.205075 0.097319 0.043 Uiso 1 1 calc R U . . .
C4 C 0.0389(4) 0.1337(2) 0.1045(2) 0.0338(12) Uani 1 1 d . . . . .
H4 H 0.003248 0.129067 0.057855 0.041 Uiso 1 1 calc R U . . .
C5 C 0.0324(3) 0.09864(19) 0.1646(2) 0.0255(11) Uani 1 1 d . . . . .
C6 C 0.2193(3) 0.19255(19) 0.2490(2) 0.0283(11) Uani 1 1 d . . . . .
H6 H 0.261047 0.220283 0.232359 0.034 Uiso 1 1 calc R U . . .
C7 C -0.1054(4) 0.0285(2) 0.1896(2) 0.0297(12) Uani 1 1 d . . . . .
C8 C -0.1407(4) -0.0270(2) 0.1870(3) 0.0352(13) Uani 1 1 d . . . . .
H8 H -0.201754 -0.035475 0.206770 0.042 Uiso 1 1 calc R U . . .
C9 C -0.0884(4) -0.0697(2) 0.1562(3) 0.0376(13) Uani 1 1 d . . . . .
C10 C 0.0032(4) -0.0556(2) 0.1273(3) 0.0384(13) Uani 1 1 d . . . . .
H10 H 0.039203 -0.083636 0.105737 0.046 Uiso 1 1 calc R U . . .
C11 C 0.0430(4) -0.0018(2) 0.1292(3) 0.0346(12) Uani 1 1 d . . . . .
C12 C -0.1743(4) 0.0737(2) 0.2142(3) 0.0359(13) Uani 1 1 d . . . . .
H12 H -0.128988 0.102873 0.238124 0.043 Uiso 1 1 calc R U . . .
C13 C -0.2370(5) 0.0998(3) 0.1467(3) 0.0618(18) Uani 1 1 d . . . . .
H13A H -0.190126 0.115853 0.115667 0.093 Uiso 1 1 calc R U . . .
H13B H -0.281820 0.128419 0.161954 0.093 Uiso 1 1 calc R U . . .
H13C H -0.278422 0.071463 0.120109 0.093 Uiso 1 1 calc R U . . .
C14 C -0.2478(4) 0.0548(2) 0.2681(3) 0.0490(15) Uani 1 1 d . . . . .
H14A H -0.304034 0.033736 0.242585 0.074 Uiso 1 1 calc R U . . .
H14B H -0.275244 0.086976 0.290514 0.074 Uiso 1 1 calc R U . . .
H14C H -0.210394 0.031887 0.305247 0.074 Uiso 1 1 calc R U . . .
C15 C -0.1312(4) -0.1293(2) 0.1515(3) 0.0519(16) Uani 1 1 d . . . . .
H15 H -0.194862 -0.129172 0.175585 0.062 Uiso 1 1 calc R U . . .
C16 C -0.1629(5) -0.1470(2) 0.0723(3) 0.0603(17) Uani 1 1 d . . . . .
H16A H -0.209488 -0.119675 0.048168 0.090 Uiso 1 1 calc R U . . .
H16B H -0.197232 -0.182612 0.071380 0.090 Uiso 1 1 calc R U . . .
H16C H -0.101894 -0.149828 0.047315 0.090 Uiso 1 1 calc R U . . .
C17 C -0.0589(6) -0.1713(2) 0.1913(3) 0.074(2) Uani 1 1 d . . . . .
H17A H 0.007902 -0.169421 0.173407 0.111 Uiso 1 1 calc R U . . .
H17B H -0.087363 -0.208161 0.183111 0.111 Uiso 1 1 calc R U . . .
H17C H -0.050866 -0.163247 0.242847 0.111 Uiso 1 1 calc R U . . .
C18 C 0.1405(4) 0.0117(2) 0.0917(3) 0.0466(15) Uani 1 1 d . . . . .
H18 H 0.124259 0.046811 0.065347 0.056 Uiso 1 1 calc R U . . .
C19 C 0.1624(4) -0.0295(3) 0.0340(3) 0.0608(18) Uani 1 1 d . . . . .
H19A H 0.213787 -0.014389 0.005903 0.091 Uiso 1 1 calc R U . . .
H19B H 0.099343 -0.036946 0.002254 0.091 Uiso 1 1 calc R U . . .
H19C H 0.188019 -0.063682 0.057004 0.091 Uiso 1 1 calc R U . . .
C20 C 0.2363(4) 0.0240(3) 0.1450(3) 0.070(2) Uani 1 1 d . . . . .
H20A H 0.260527 -0.009849 0.169387 0.105 Uiso 1 1 calc R U . . .
H20B H 0.219090 0.050756 0.180623 0.105 Uiso 1 1 calc R U . . .
H20C H 0.290060 0.038982 0.118835 0.105 Uiso 1 1 calc R U . . .
C21 C 0.3333(3) 0.18852(19) 0.3583(2) 0.0267(11) Uani 1 1 d . . . . .
C22 C 0.3416(4) 0.2317(2) 0.4110(3) 0.0312(12) Uani 1 1 d . . . . .
C23 C 0.4396(4) 0.2413(2) 0.4505(3) 0.0401(13) Uani 1 1 d . . . . .
H23 H 0.447220 0.269453 0.485597 0.048 Uiso 1 1 calc R U . . .
C24 C 0.5245(4) 0.2098(2) 0.4382(3) 0.0423(14) Uani 1 1 d . . . . .
H24 H 0.589029 0.217082 0.464679 0.051 Uiso 1 1 calc R U . . .
C25 C 0.5155(4) 0.1678(2) 0.3875(3) 0.0390(13) Uani 1 1 d . . . . .
H25 H 0.574194 0.147201 0.379796 0.047 Uiso 1 1 calc R U . . .
C26 C 0.4199(3) 0.1552(2) 0.3468(3) 0.0311(12) Uani 1 1 d . . . . .
C27 C 0.2482(4) 0.2683(2) 0.4212(3) 0.0393(13) Uani 1 1 d . . . . .
H27 H 0.186247 0.244292 0.417687 0.047 Uiso 1 1 calc R U . . .
C28 C 0.2307(4) 0.3128(2) 0.3606(3) 0.0514(15) Uani 1 1 d . . . . .
H28A H 0.287299 0.339068 0.366062 0.077 Uiso 1 1 calc R U . . .
H28B H 0.166378 0.332125 0.364469 0.077 Uiso 1 1 calc R U . . .
H28C H 0.227386 0.295123 0.313515 0.077 Uiso 1 1 calc R U . . .
C29 C 0.2573(4) 0.2979(2) 0.4947(3) 0.0588(17) Uani 1 1 d . . . . .
H29A H 0.278484 0.271692 0.533117 0.088 Uiso 1 1 calc R U . . .
H29B H 0.191006 0.313682 0.502049 0.088 Uiso 1 1 calc R U . . .
H29C H 0.308226 0.327222 0.495350 0.088 Uiso 1 1 calc R U . . .
C30 C 0.4123(4) 0.1082(2) 0.2913(3) 0.0382(13) Uani 1 1 d . . . . .
H30 H 0.338061 0.101138 0.276501 0.046 Uiso 1 1 calc R U . . .
C31 C 0.4603(4) 0.1251(2) 0.2221(3) 0.0557(16) Uani 1 1 d . . . . .
H31A H 0.424190 0.157145 0.200241 0.084 Uiso 1 1 calc R U . . .
H31B H 0.454173 0.094661 0.187816 0.084 Uiso 1 1 calc R U . . .
H31C H 0.532602 0.134123 0.234943 0.084 Uiso 1 1 calc R U . . .
C32 C 0.4598(4) 0.0538(2) 0.3232(3) 0.0425(14) Uani 1 1 d . . . . .
H32A H 0.533652 0.058493 0.335413 0.064 Uiso 1 1 calc R U . . .
H32B H 0.446690 0.024414 0.287774 0.064 Uiso 1 1 calc R U . . .
H32C H 0.428952 0.044359 0.366609 0.064 Uiso 1 1 calc R U . . .
C33 C -0.0690(3) 0.2372(2) 0.4012(2) 0.0286(11) Uani 1 1 d . . . . .
C34 C -0.0335(3) 0.08746(19) 0.4141(2) 0.0257(11) Uani 1 1 d . . . . .
C35 C -0.1312(4) 0.0908(2) 0.4370(2) 0.0338(12) Uani 1 1 d . . . . .
H35 H -0.168784 0.061611 0.454550 0.041 Uiso 1 1 calc R U . . .
C36 C -0.1622(4) 0.1459(2) 0.4287(3) 0.0350(13) Uani 1 1 d . . . . .
H36 H -0.225440 0.160509 0.439315 0.042 Uiso 1 1 calc R U . . .
C37 C -0.0820(3) 0.1759(2) 0.4017(2) 0.0297(12) Uani 1 1 d . . . . .
C38 C 0.0438(4) 0.04570(19) 0.4213(2) 0.0315(12) Uani 1 1 d . . . . .
H38 H 0.030665 0.012207 0.444175 0.038 Uiso 1 1 calc R U . . .
C39 C -0.0767(4) 0.2692(2) 0.3374(3) 0.0371(13) Uani 1 1 d . . . . .
C40 C -0.0639(4) 0.3273(2) 0.3427(3) 0.0477(15) Uani 1 1 d . . . . .
H40 H -0.069861 0.348428 0.299837 0.057 Uiso 1 1 calc R U . . .
C41 C -0.0429(4) 0.3546(2) 0.4095(3) 0.0458(14) Uani 1 1 d . . . . .
C42 C -0.0390(4) 0.3216(2) 0.4715(3) 0.0418(14) Uani 1 1 d . . . . .
H42 H -0.028515 0.339076 0.517039 0.050 Uiso 1 1 calc R U . . .
C43 C -0.0500(3) 0.2643(2) 0.4695(3) 0.0301(12) Uani 1 1 d . . . . .
C44 C -0.1040(5) 0.2414(2) 0.2629(3) 0.0536(16) Uani 1 1 d . . . . .
H44 H -0.075549 0.203381 0.265936 0.064 Uiso 1 1 calc R U . . .
C45 C -0.0571(6) 0.2722(3) 0.2014(3) 0.086(2) Uani 1 1 d . . . . .
H45A H -0.089164 0.308312 0.194079 0.129 Uiso 1 1 calc R U . . .
H45B H -0.069233 0.250953 0.156909 0.129 Uiso 1 1 calc R U . . .
H45C H 0.016617 0.276744 0.214735 0.129 Uiso 1 1 calc R U . . .
C46 C -0.2233(5) 0.2371(3) 0.2459(3) 0.089(2) Uani 1 1 d . . . . .
H46A H -0.250682 0.216685 0.284374 0.133 Uiso 1 1 calc R U . . .
H46B H -0.240675 0.217936 0.200194 0.133 Uiso 1 1 calc R U . . .
H46C H -0.252924 0.273924 0.242670 0.133 Uiso 1 1 calc R U . . .
C47 C -0.0230(6) 0.4179(3) 0.4167(4) 0.084(2) Uani 1 1 d . . . . .
H47 H 0.043725 0.421827 0.447735 0.101 Uiso 1 1 calc R U . . .
C48 C -0.0091(7) 0.4457(3) 0.3477(5) 0.124(3) Uani 1 1 d . . . . .
H48A H -0.071868 0.442283 0.314316 0.186 Uiso 1 1 calc R U . . .
H48B H 0.047604 0.428554 0.326702 0.186 Uiso 1 1 calc R U . . .
H48C H 0.006106 0.484533 0.356808 0.186 Uiso 1 1 calc R U . . .
C49 C -0.0999(6) 0.4462(3) 0.4560(6) 0.128(4) Uani 1 1 d . . . . .
H49A H -0.079418 0.484491 0.464591 0.193 Uiso 1 1 calc R U . . .
H49B H -0.103719 0.427899 0.502083 0.193 Uiso 1 1 calc R U . . .
H49C H -0.166903 0.444967 0.427194 0.193 Uiso 1 1 calc R U . . .
C50 C -0.0466(4) 0.2333(2) 0.5419(3) 0.0395(13) Uani 1 1 d . . . . .
H50 H -0.046060 0.193217 0.530760 0.047 Uiso 1 1 calc R U . . .
C51 C 0.0504(4) 0.2454(3) 0.5949(3) 0.0603(17) Uani 1 1 d . . . . .
H51A H 0.111206 0.234221 0.573254 0.090 Uiso 1 1 calc R U . . .
H51B H 0.047231 0.224972 0.639575 0.090 Uiso 1 1 calc R U . . .
H51C H 0.054121 0.284724 0.605447 0.090 Uiso 1 1 calc R U . . .
C52 C -0.1439(4) 0.2446(3) 0.5785(3) 0.0546(16) Uani 1 1 d . . . . .
H52A H -0.148762 0.283940 0.588077 0.082 Uiso 1 1 calc R U . . .
H52B H -0.140055 0.224342 0.623763 0.082 Uiso 1 1 calc R U . . .
H52C H -0.204268 0.232850 0.546613 0.082 Uiso 1 1 calc R U . . .
C53 C 0.2193(3) 0.01794(19) 0.4263(2) 0.0269(11) Uani 1 1 d . . . . .
C54 C 0.2804(4) 0.0374(2) 0.4889(3) 0.0329(12) Uani 1 1 d . . . . .
C55 C 0.3608(4) 0.0030(2) 0.5195(3) 0.0407(13) Uani 1 1 d . . . . .
H55 H 0.402183 0.014461 0.561736 0.049 Uiso 1 1 calc R U . . .
C56 C 0.3805(4) -0.0478(2) 0.4883(3) 0.0438(14) Uani 1 1 d . . . . .
H56 H 0.434536 -0.070229 0.509730 0.053 Uiso 1 1 calc R U . . .
C57 C 0.3213(4) -0.0652(2) 0.4265(3) 0.0428(14) Uani 1 1 d . . . . .
H57 H 0.335762 -0.099443 0.405923 0.051 Uiso 1 1 calc R U . . .
C58 C 0.2392(4) -0.0329(2) 0.3931(3) 0.0368(13) Uani 1 1 d . . . . .
C59 C 0.2598(4) 0.0925(2) 0.5242(3) 0.0399(13) Uani 1 1 d . . . . .
H59 H 0.219508 0.115732 0.487013 0.048 Uiso 1 1 calc R U . . .
C60 C 0.1940(5) 0.0844(3) 0.5867(4) 0.075(2) Uani 1 1 d . . . . .
H60A H 0.129768 0.066192 0.568605 0.113 Uiso 1 1 calc R U . . .
H60B H 0.179122 0.120079 0.606965 0.113 Uiso 1 1 calc R U . . .
H60C H 0.231450 0.061675 0.624138 0.113 Uiso 1 1 calc R U . . .
C61 C 0.3579(4) 0.1242(2) 0.5513(3) 0.0571(16) Uani 1 1 d . . . . .
H61A H 0.396572 0.103696 0.590491 0.086 Uiso 1 1 calc R U . . .
H61B H 0.339765 0.160256 0.568854 0.086 Uiso 1 1 calc R U . . .
H61C H 0.399678 0.128690 0.511909 0.086 Uiso 1 1 calc R U . . .
C62 C 0.1699(4) -0.0526(2) 0.3258(3) 0.0488(15) Uani 1 1 d . . . . .
H62 H 0.147109 -0.019763 0.296269 0.059 Uiso 1 1 calc R U . . .
C63 C 0.2273(6) -0.0918(3) 0.2788(3) 0.084(2) Uani 1 1 d . . . . .
H63A H 0.292831 -0.075422 0.270878 0.126 Uiso 1 1 calc R U . . .
H63B H 0.185768 -0.097591 0.232524 0.126 Uiso 1 1 calc R U . . .
H63C H 0.239282 -0.126958 0.303527 0.126 Uiso 1 1 calc R U . . .
C64 C 0.0716(5) -0.0832(3) 0.3463(4) 0.078(2) Uani 1 1 d . . . . .
H64A H 0.092050 -0.116947 0.372382 0.117 Uiso 1 1 calc R U . . .
H64B H 0.026643 -0.092229 0.302387 0.117 Uiso 1 1 calc R U . . .
H64C H 0.035140 -0.059373 0.376687 0.117 Uiso 1 1 calc R U . . .

loop_
_atom_site_aniso_label
_atom_site_aniso_U_11
_atom_site_aniso_U_22
_atom_site_aniso_U_33
_atom_site_aniso_U_23
_atom_site_aniso_U_13
_atom_site_aniso_U_12
Co1 0.0218(3) 0.0256(4) 0.0216(3) 0.0029(3) 0.0023(2) -0.0009(3)
N1 0.022(2) 0.022(2) 0.023(2) 0.0027(18) 0.0027(16) 0.0014(18)
N2 0.020(2) 0.029(2) 0.024(2) 0.0051(18) 0.0019(17) -0.0017(18)
N3 0.026(2) 0.027(2) 0.018(2) 0.0063(17) 0.0000(16) 0.0022(18)
N4 0.025(2) 0.031(2) 0.026(2) 0.0047(18) 0.0047(17) -0.0017(18)
C1 0.030(3) 0.031(3) 0.020(2) -0.001(2) -0.001(2) 0.005(2)
C2 0.027(3) 0.026(3) 0.022(3) 0.001(2) 0.004(2) -0.001(2)
C3 0.044(3) 0.035(3) 0.030(3) 0.009(2) 0.006(2) -0.004(3)
C4 0.037(3) 0.040(3) 0.023(3) 0.006(2) -0.005(2) 0.003(3)
C5 0.020(3) 0.035(3) 0.021(3) 0.000(2) 0.000(2) -0.001(2)
C6 0.027(3) 0.025(3) 0.033(3) 0.006(2) 0.006(2) 0.001(2)
C7 0.028(3) 0.037(3) 0.024(3) -0.006(2) -0.001(2) -0.008(2)
C8 0.031(3) 0.043(3) 0.033(3) -0.005(3) 0.010(2) -0.007(3)
C9 0.032(3) 0.041(3) 0.040(3) -0.008(3) 0.006(2) -0.010(3)
C10 0.041(3) 0.034(3) 0.041(3) -0.010(3) 0.008(3) 0.006(3)
C11 0.027(3) 0.045(3) 0.032(3) -0.002(3) 0.005(2) 0.001(3)
C12 0.026(3) 0.041(3) 0.041(3) -0.004(3) 0.003(2) -0.002(2)
C13 0.056(4) 0.068(4) 0.063(4) 0.010(3) 0.015(3) 0.026(3)
C14 0.046(4) 0.053(4) 0.049(3) -0.015(3) 0.014(3) -0.012(3)
C15 0.055(4) 0.044(4) 0.060(4) -0.008(3) 0.024(3) -0.016(3)
C16 0.059(4) 0.055(4) 0.063(4) -0.010(3) -0.005(3) -0.011(3)
C17 0.115(6) 0.041(4) 0.063(4) 0.009(3) -0.004(4) -0.023(4)
C18 0.040(3) 0.047(4) 0.055(4) -0.006(3) 0.017(3) 0.002(3)
C19 0.046(4) 0.088(5) 0.051(4) -0.012(4) 0.018(3) -0.003(3)
C20 0.031(3) 0.110(6) 0.070(4) -0.032(4) 0.012(3) -0.009(4)
C21 0.025(3) 0.027(3) 0.028(3) 0.007(2) 0.001(2) 0.000(2)
C22 0.030(3) 0.030(3) 0.033(3) 0.002(2) 0.000(2) -0.004(2)
C23 0.037(3) 0.036(3) 0.044(3) -0.002(3) -0.011(3) -0.012(3)
C24 0.024(3) 0.039(3) 0.061(4) -0.001(3) -0.009(3) -0.007(3)
C25 0.030(3) 0.039(3) 0.048(3) 0.008(3) 0.003(3) 0.004(3)
C26 0.022(3) 0.035(3) 0.036(3) 0.010(2) 0.000(2) -0.003(2)
C27 0.031(3) 0.036(3) 0.049(3) -0.004(3) -0.003(3) -0.006(2)
C28 0.054(4) 0.037(3) 0.062(4) 0.000(3) 0.005(3) 0.010(3)
C29 0.053(4) 0.064(4) 0.059(4) -0.023(3) 0.005(3) -0.004(3)
C30 0.029(3) 0.045(3) 0.039(3) -0.006(3) 0.000(2) 0.006(2)
C31 0.065(4) 0.064(4) 0.040(3) 0.010(3) 0.012(3) 0.018(3)
C32 0.044(3) 0.032(3) 0.052(3) 0.000(3) 0.006(3) 0.008(3)
C33 0.018(3) 0.038(3) 0.030(3) -0.003(3) 0.001(2) 0.006(2)
C34 0.023(3) 0.027(3) 0.027(3) 0.006(2) 0.003(2) -0.001(2)
C35 0.028(3) 0.039(3) 0.035(3) 0.000(3) 0.008(2) -0.006(2)
C36 0.019(3) 0.043(3) 0.044(3) -0.003(3) 0.008(2) 0.000(2)
C37 0.024(3) 0.041(3) 0.024(3) 0.000(2) -0.002(2) 0.005(2)
C38 0.038(3) 0.027(3) 0.029(3) 0.005(2) 0.001(2) -0.004(2)
C39 0.036(3) 0.042(3) 0.033(3) 0.003(3) 0.004(2) 0.011(3)
C40 0.054(4) 0.042(4) 0.048(4) 0.016(3) 0.014(3) 0.013(3)
C41 0.050(4) 0.025(3) 0.059(4) -0.006(3) -0.005(3) 0.007(3)
C42 0.044(3) 0.039(3) 0.041(3) -0.005(3) 0.000(3) 0.009(3)
C43 0.020(3) 0.031(3) 0.039(3) -0.001(3) 0.003(2) 0.008(2)
C44 0.081(5) 0.047(4) 0.030(3) 0.002(3) -0.006(3) 0.025(3)
C45 0.139(7) 0.075(5) 0.045(4) 0.009(4) 0.016(4) 0.049(5)
C46 0.086(6) 0.105(6) 0.066(5) -0.026(4) -0.032(4) 0.012(5)
C47 0.126(7) 0.037(4) 0.092(6) 0.012(4) 0.024(5) 0.029(4)
C48 0.159(9) 0.050(5) 0.167(9) 0.001(6) 0.040(7) -0.024(5)
C49 0.090(6) 0.061(5) 0.236(11) -0.030(6) 0.026(7) 0.002(5)
C50 0.046(3) 0.039(3) 0.033(3) -0.002(3) 0.004(3) 0.006(3)
C51 0.062(4) 0.073(5) 0.040(3) 0.004(3) -0.014(3) 0.002(4)
C52 0.059(4) 0.067(4) 0.040(3) -0.013(3) 0.013(3) -0.001(3)
C53 0.023(3) 0.023(3) 0.035(3) 0.011(2) 0.006(2) 0.004(2)
C54 0.019(3) 0.040(3) 0.038(3) 0.013(3) -0.004(2) 0.001(2)
C55 0.034(3) 0.040(4) 0.046(3) 0.003(3) -0.008(3) -0.005(3)
C56 0.032(3) 0.044(4) 0.054(4) 0.015(3) -0.003(3) 0.002(3)
C57 0.041(3) 0.033(3) 0.057(4) 0.015(3) 0.013(3) 0.009(3)
C58 0.037(3) 0.033(3) 0.042(3) 0.000(3) 0.008(3) -0.003(3)
C59 0.034(3) 0.041(3) 0.043(3) 0.002(3) -0.004(3) 0.003(3)
C60 0.076(5) 0.068(5) 0.087(5) -0.016(4) 0.031(4) -0.012(4)
C61 0.063(4) 0.048(4) 0.057(4) -0.005(3) -0.009(3) -0.006(3)
C62 0.057(4) 0.047(4) 0.040(3) -0.005(3) -0.001(3) 0.015(3)
C63 0.103(6) 0.084(5) 0.065(5) -0.013(4) 0.012(4) 0.028(5)
C64 0.074(5) 0.080(5) 0.076(5) -0.022(4) -0.004(4) -0.020(4)

loop_
_atom_type_symbol
_atom_type_description
_atom_type_scat_dispersion_real
_atom_type_scat_dispersion_imag
_atom_type_scat_source
C C 0.0033 0.0016 'International Tables Vol C Tables 4.2.6.8 and 6.1.1.4'
H H 0.0000 0.0000 'International Tables Vol C Tables 4.2.6.8 and 6.1.1.4'
N N 0.0061 0.0033 'International Tables Vol C Tables 4.2.6.8 and 6.1.1.4'
Co Co 0.3494 0.9721 'International Tables Vol C Tables 4.2.6.8 and 6.1.1.4'

loop_
_geom_angle_atom_site_label_1
_geom_angle_atom_site_label_2
_geom_angle_atom_site_label_3
_geom_angle
_geom_angle_site_symmetry_1
_geom_angle_site_symmetry_3
_geom_angle_publ_flag
N1 Co1 N3 118.70(14) . . ?
N1 Co1 N2 84.40(14) . . ?
N3 Co1 N2 126.96(14) . . ?
N1 Co1 N4 122.30(15) . . ?
N3 Co1 N4 84.40(14) . . ?
N2 Co1 N4 124.91(15) . . ?
C5 N1 C2 106.4(3) . . ?
C5 N1 Co1 146.6(3) . . ?
C2 N1 Co1 105.5(3) . . ?
C6 N2 C21 118.0(4) . . ?
C6 N2 Co1 107.7(3) . . ?
C21 N2 Co1 133.1(3) . . ?
C37 N3 C34 106.4(4) . . ?
C37 N3 Co1 146.5(3) . . ?
C34 N3 Co1 104.4(3) . . ?
C38 N4 C53 118.1(4) . . ?
C38 N4 Co1 105.7(3) . . ?
C53 N4 Co1 135.3(3) . . ?
C7 C1 C11 119.7(4) . . ?
C7 C1 C5 121.6(4) . . ?
C11 C1 C5 118.7(4) . . ?
N1 C2 C3 110.0(4) . . ?
N1 C2 C6 117.6(4) . . ?
C3 C2 C6 131.4(4) . . ?
C4 C3 C2 106.2(4) . . ?
C4 C3 H3 126.9 . . ?
C2 C3 H3 126.9 . . ?
C3 C4 C5 108.1(4) . . ?
C3 C4 H4 125.9 . . ?
C5 C4 H4 125.9 . . ?
N1 C5 C4 109.1(4) . . ?
N1 C5 C1 123.3(4) . . ?
C4 C5 C1 126.4(4) . . ?
N2 C6 C2 119.6(4) . . ?
N2 C6 H6 120.2 . . ?
C2 C6 H6 120.2 . . ?
C8 C7 C1 118.6(4) . . ?
C8 C7 C12 119.4(4) . . ?
C1 C7 C12 121.8(4) . . ?
C9 C8 C7 122.8(4) . . ?
C9 C8 H8 118.6 . . ?
C7 C8 H8 118.6 . . ?
C8 C9 C10 117.1(5) . . ?
C8 C9 C15 121.5(4) . . ?
C10 C9 C15 121.4(5) . . ?
C11 C10 C9 122.9(5) . . ?
C11 C10 H10 118.6 . . ?
C9 C10 H10 118.6 . . ?
C10 C11 C1 118.8(4) . . ?
C10 C11 C18 120.2(4) . . ?
C1 C11 C18 120.9(4) . . ?
C7 C12 C14 114.8(4) . . ?
C7 C12 C13 108.9(4) . . ?
C14 C12 C13 109.7(4) . . ?
C7 C12 H12 107.7 . . ?
C14 C12 H12 107.7 . . ?
C13 C12 H12 107.7 . . ?
C12 C13 H13A 109.5 . . ?
C12 C13 H13B 109.5 . . ?
H13A C13 H13B 109.5 . . ?
C12 C13 H13C 109.5 . . ?
H13A C13 H13C 109.5 . . ?
H13B C13 H13C 109.5 . . ?
C12 C14 H14A 109.5 . . ?
C12 C14 H14B 109.5 . . ?
H14A C14 H14B 109.5 . . ?
C12 C14 H14C 109.5 . . ?
H14A C14 H14C 109.5 . . ?
H14B C14 H14C 109.5 . . ?
C17 C15 C16 111.1(5) . . ?
C17 C15 C9 113.4(5) . . ?
C16 C15 C9 111.6(4) . . ?
C17 C15 H15 106.8 . . ?
C16 C15 H15 106.8 . . ?
C9 C15 H15 106.8 . . ?
C15 C16 H16A 109.5 . . ?
C15 C16 H16B 109.5 . . ?
H16A C16 H16B 109.5 . . ?
C15 C16 H16C 109.5 . . ?
H16A C16 H16C 109.5 . . ?
H16B C16 H16C 109.5 . . ?
C15 C17 H17A 109.5 . . ?
C15 C17 H17B 109.5 . . ?
H17A C17 H17B 109.5 . . ?
C15 C17 H17C 109.5 . . ?
H17A C17 H17C 109.5 . . ?
H17B C17 H17C 109.5 . . ?
C19 C18 C20 112.2(5) . . ?
C19 C18 C11 114.3(5) . . ?
C20 C18 C11 113.6(4) . . ?
C19 C18 H18 105.2 . . ?
C20 C18 H18 105.2 . . ?
C11 C18 H18 105.2 . . ?
C18 C19 H19A 109.5 . . ?
C18 C19 H19B 109.5 . . ?
H19A C19 H19B 109.5 . . ?
C18 C19 H19C 109.5 . . ?
H19A C19 H19C 109.5 . . ?
H19B C19 H19C 109.5 . . ?
C18 C20 H20A 109.5 . . ?
C18 C20 H20B 109.5 . . ?
H20A C20 H20B 109.5 . . ?
C18 C20 H20C 109.5 . . ?
H20A C20 H20C 109.5 . . ?
H20B C20 H20C 109.5 . . ?
C26 C21 C22 121.3(4) . . ?
C26 C21 N2 118.3(4) . . ?
C22 C21 N2 120.3(4) . . ?
C23 C22 C21 117.7(4) . . ?
C23 C22 C27 121.6(4) . . ?
C21 C22 C27 120.6(4) . . ?
C24 C23 C22 121.0(5) . . ?
C24 C23 H23 119.5 . . ?
C22 C23 H23 119.5 . . ?
C25 C24 C23 120.8(5) . . ?
C25 C24 H24 119.6 . . ?
C23 C24 H24 119.6 . . ?
C24 C25 C26 121.4(5) . . ?
C24 C25 H25 119.3 . . ?
C26 C25 H25 119.3 . . ?
C25 C26 C21 117.7(5) . . ?
C25 C26 C30 120.1(4) . . ?
C21 C26 C30 122.2(4) . . ?
C29 C27 C22 113.6(4) . . ?
C29 C27 C28 108.0(4) . . ?
C22 C27 C28 111.1(4) . . ?
C29 C27 H27 108.0 . . ?
C22 C27 H27 108.0 . . ?
C28 C27 H27 108.0 . . ?
C27 C28 H28A 109.5 . . ?
C27 C28 H28B 109.5 . . ?
H28A C28 H28B 109.5 . . ?
C27 C28 H28C 109.5 . . ?
H28A C28 H28C 109.5 . . ?
H28B C28 H28C 109.5 . . ?
C27 C29 H29A 109.5 . . ?
C27 C29 H29B 109.5 . . ?
H29A C29 H29B 109.5 . . ?
C27 C29 H29C 109.5 . . ?
H29A C29 H29C 109.5 . . ?
H29B C29 H29C 109.5 . . ?
C26 C30 C32 112.5(4) . . ?
C26 C30 C31 111.2(4) . . ?
C32 C30 C31 111.2(4) . . ?
C26 C30 H30 107.2 . . ?
C32 C30 H30 107.2 . . ?
C31 C30 H30 107.2 . . ?
C30 C31 H31A 109.5 . . ?
C30 C31 H31B 109.5 . . ?
H31A C31 H31B 109.5 . . ?
C30 C31 H31C 109.5 . . ?
H31A C31 H31C 109.5 . . ?
H31B C31 H31C 109.5 . . ?
C30 C32 H32A 109.5 . . ?
C30 C32 H32B 109.5 . . ?
H32A C32 H32B 109.5 . . ?
C30 C32 H32C 109.5 . . ?
H32A C32 H32C 109.5 . . ?
H32B C32 H32C 109.5 . . ?
C39 C33 C43 119.0(4) . . ?
C39 C33 C37 123.5(4) . . ?
C43 C33 C37 117.5(4) . . ?
C35 C34 N3 110.1(4) . . ?
C35 C34 C38 132.6(4) . . ?
N3 C34 C38 116.4(4) . . ?
C36 C35 C34 106.6(4) . . ?
C36 C35 H35 126.7 . . ?
C34 C35 H35 126.7 . . ?
C35 C36 C37 108.1(4) . . ?
C35 C36 H36 125.9 . . ?
C37 C36 H36 125.9 . . ?
N3 C37 C36 108.7(4) . . ?
N3 C37 C33 122.8(4) . . ?
C36 C37 C33 127.0(4) . . ?
N4 C38 C34 121.5(4) . . ?
N4 C38 H38 119.3 . . ?
C34 C38 H38 119.3 . . ?
C33 C39 C40 119.3(5) . . ?
C33 C39 C44 120.1(5) . . ?
C40 C39 C44 120.5(5) . . ?
C41 C40 C39 122.4(5) . . ?
C41 C40 H40 118.8 . . ?
C39 C40 H40 118.8 . . ?
C42 C41 C40 116.5(5) . . ?
C42 C41 C47 120.1(5) . . ?
C40 C41 C47 123.4(5) . . ?
C43 C42 C41 123.5(5) . . ?
C43 C42 H42 118.3 . . ?
C41 C42 H42 118.3 . . ?
C42 C43 C33 119.3(4) . . ?
C42 C43 C50 118.1(4) . . ?
C33 C43 C50 122.5(4) . . ?
C39 C44 C45 112.4(5) . . ?
C39 C44 C46 109.3(5) . . ?
C45 C44 C46 110.9(5) . . ?
C39 C44 H44 108.0 . . ?
C45 C44 H44 108.0 . . ?
C46 C44 H44 108.0 . . ?
C44 C45 H45A 109.5 . . ?
C44 C45 H45B 109.5 . . ?
H45A C45 H45B 109.5 . . ?
C44 C45 H45C 109.5 . . ?
H45A C45 H45C 109.5 . . ?
H45B C45 H45C 109.5 . . ?
C44 C46 H46A 109.5 . . ?
C44 C46 H46B 109.5 . . ?
H46A C46 H46B 109.5 . . ?
C44 C46 H46C 109.5 . . ?
H46A C46 H46C 109.5 . . ?
H46B C46 H46C 109.5 . . ?
C49 C47 C48 112.3(7) . . ?
C49 C47 C41 112.5(6) . . ?
C48 C47 C41 114.2(6) . . ?
C49 C47 H47 105.7 . . ?
C48 C47 H47 105.7 . . ?
C41 C47 H47 105.7 . . ?
C47 C48 H48A 109.5 . . ?
C47 C48 H48B 109.5 . . ?
H48A C48 H48B 109.5 . . ?
C47 C48 H48C 109.5 . . ?
H48A C48 H48C 109.5 . . ?
H48B C48 H48C 109.5 . . ?
C47 C49 H49A 109.5 . . ?
C47 C49 H49B 109.5 . . ?
H49A C49 H49B 109.5 . . ?
C47 C49 H49C 109.5 . . ?
H49A C49 H49C 109.5 . . ?
H49B C49 H49C 109.5 . . ?
C52 C50 C51 110.2(4) . . ?
C52 C50 C43 111.1(4) . . ?
C51 C50 C43 113.7(4) . . ?
C52 C50 H50 107.2 . . ?
C51 C50 H50 107.2 . . ?
C43 C50 H50 107.2 . . ?
C50 C51 H51A 109.5 . . ?
C50 C51 H51B 109.5 . . ?
H51A C51 H51B 109.5 . . ?
C50 C51 H51C 109.5 . . ?
H51A C51 H51C 109.5 . . ?
H51B C51 H51C 109.5 . . ?
C50 C52 H52A 109.5 . . ?
C50 C52 H52B 109.5 . . ?
H52A C52 H52B 109.5 . . ?
C50 C52 H52C 109.5 . . ?
H52A C52 H52C 109.5 . . ?
H52B C52 H52C 109.5 . . ?
C54 C53 C58 122.4(4) . . ?
C54 C53 N4 116.9(4) . . ?
C58 C53 N4 120.7(4) . . ?
C55 C54 C53 117.2(5) . . ?
C55 C54 C59 120.3(5) . . ?
C53 C54 C59 122.4(4) . . ?
C56 C55 C54 121.3(5) . . ?
C56 C55 H55 119.4 . . ?
C54 C55 H55 119.4 . . ?
C57 C56 C55 120.3(5) . . ?
C57 C56 H56 119.9 . . ?
C55 C56 H56 119.9 . . ?
C56 C57 C58 121.4(5) . . ?
C56 C57 H57 119.3 . . ?
C58 C57 H57 119.3 . . ?
C57 C58 C53 117.3(5) . . ?
C57 C58 C62 122.2(5) . . ?
C53 C58 C62 120.4(5) . . ?
C54 C59 C61 113.4(4) . . ?
C54 C59 C60 110.9(4) . . ?
C61 C59 C60 109.8(5) . . ?
C54 C59 H59 107.5 . . ?
C61 C59 H59 107.5 . . ?
C60 C59 H59 107.5 . . ?
C59 C60 H60A 109.5 . . ?
C59 C60 H60B 109.5 . . ?
H60A C60 H60B 109.5 . . ?
C59 C60 H60C 109.5 . . ?
H60A C60 H60C 109.5 . . ?
H60B C60 H60C 109.5 . . ?
C59 C61 H61A 109.5 . . ?
C59 C61 H61B 109.5 . . ?
H61A C61 H61B 109.5 . . ?
C59 C61 H61C 109.5 . . ?
H61A C61 H61C 109.5 . . ?
H61B C61 H61C 109.5 . . ?
C58 C62 C63 111.9(5) . . ?
C58 C62 C64 111.8(4) . . ?
C63 C62 C64 108.3(5) . . ?
C58 C62 H62 108.2 . . ?
C63 C62 H62 108.2 . . ?
C64 C62 H62 108.2 . . ?
C62 C63 H63A 109.5 . . ?
C62 C63 H63B 109.5 . . ?
H63A C63 H63B 109.5 . . ?
C62 C63 H63C 109.5 . . ?
H63A C63 H63C 109.5 . . ?
H63B C63 H63C 109.5 . . ?
C62 C64 H64A 109.5 . . ?
C62 C64 H64B 109.5 . . ?
H64A C64 H64B 109.5 . . ?
C62 C64 H64C 109.5 . . ?
H64A C64 H64C 109.5 . . ?
H64B C64 H64C 109.5 . . ?

loop_
_geom_bond_atom_site_label_1
_geom_bond_atom_site_label_2
_geom_bond_distance
_geom_bond_site_symmetry_2
_geom_bond_publ_flag
Co1 N1 1.999(3) . ?
Co1 N3 2.002(3) . ?
Co1 N2 2.034(3) . ?
Co1 N4 2.037(4) . ?
N1 C5 1.367(5) . ?
N1 C2 1.387(5) . ?
N2 C6 1.303(5) . ?
N2 C21 1.433(5) . ?
N3 C37 1.371(5) . ?
N3 C34 1.391(5) . ?
N4 C38 1.295(5) . ?
N4 C53 1.450(5) . ?
C1 C7 1.405(6) . ?
C1 C11 1.413(6) . ?
C1 C5 1.490(6) . ?
C2 C3 1.392(6) . ?
C2 C6 1.413(6) . ?
C3 C4 1.380(6) . ?
C3 H3 0.9300 . ?
C4 C5 1.398(6) . ?
C4 H4 0.9300 . ?
C6 H6 0.9300 . ?
C7 C8 1.404(6) . ?
C7 C12 1.504(6) . ?
C8 C9 1.381(7) . ?
C8 H8 0.9300 . ?
C9 C10 1.396(6) . ?
C9 C15 1.527(7) . ?
C10 C11 1.385(6) . ?
C10 H10 0.9300 . ?
C11 C18 1.541(7) . ?
C12 C14 1.521(6) . ?
C12 C13 1.530(7) . ?
C12 H12 0.9800 . ?
C13 H13A 0.9600 . ?
C13 H13B 0.9600 . ?
C13 H13C 0.9600 . ?
C14 H14A 0.9600 . ?
C14 H14B 0.9600 . ?
C14 H14C 0.9600 . ?
C15 C17 1.502(8) . ?
C15 C16 1.524(7) . ?
C15 H15 0.9800 . ?
C16 H16A 0.9600 . ?
C16 H16B 0.9600 . ?
C16 H16C 0.9600 . ?
C17 H17A 0.9600 . ?
C17 H17B 0.9600 . ?
C17 H17C 0.9600 . ?
C18 C19 1.499(7) . ?
C18 C20 1.513(7) . ?
C18 H18 0.9800 . ?
C19 H19A 0.9600 . ?
C19 H19B 0.9600 . ?
C19 H19C 0.9600 . ?
C20 H20A 0.9600 . ?
C20 H20B 0.9600 . ?
C20 H20C 0.9600 . ?
C21 C26 1.409(6) . ?
C21 C22 1.411(6) . ?
C22 C23 1.400(6) . ?
C22 C27 1.521(6) . ?
C23 C24 1.372(7) . ?
C23 H23 0.9300 . ?
C24 C25 1.364(7) . ?
C24 H24 0.9300 . ?
C25 C26 1.398(6) . ?
C25 H25 0.9300 . ?
C26 C30 1.515(7) . ?
C27 C29 1.517(7) . ?
C27 C28 1.539(7) . ?
C27 H27 0.9800 . ?
C28 H28A 0.9600 . ?
C28 H28B 0.9600 . ?
C28 H28C 0.9600 . ?
C29 H29A 0.9600 . ?
C29 H29B 0.9600 . ?
C29 H29C 0.9600 . ?
C30 C32 1.525(6) . ?
C30 C31 1.533(6) . ?
C30 H30 0.9800 . ?
C31 H31A 0.9600 . ?
C31 H31B 0.9600 . ?
C31 H31C 0.9600 . ?
C32 H32A 0.9600 . ?
C32 H32B 0.9600 . ?
C32 H32C 0.9600 . ?
C33 C39 1.395(6) . ?
C33 C43 1.407(6) . ?
C33 C37 1.476(6) . ?
C34 C35 1.380(6) . ?
C34 C38 1.407(6) . ?
C35 C36 1.381(6) . ?
C35 H35 0.9300 . ?
C36 C37 1.400(6) . ?
C36 H36 0.9300 . ?
C38 H38 0.9300 . ?
C39 C40 1.403(7) . ?
C39 C44 1.524(7) . ?
C40 C41 1.388(7) . ?
C40 H40 0.9300 . ?
C41 C42 1.381(7) . ?
C41 C47 1.540(8) . ?
C42 C43 1.378(7) . ?
C42 H42 0.9300 . ?
C43 C50 1.520(6) . ?
C44 C45 1.534(8) . ?
C44 C46 1.538(8) . ?
C44 H44 0.9800 . ?
C45 H45A 0.9600 . ?
C45 H45B 0.9600 . ?
C45 H45C 0.9600 . ?
C46 H46A 0.9600 . ?
C46 H46B 0.9600 . ?
C46 H46C 0.9600 . ?
C47 C49 1.462(9) . ?
C47 C48 1.461(9) . ?
C47 H47 0.9800 . ?
C48 H48A 0.9600 . ?
C48 H48B 0.9600 . ?
C48 H48C 0.9600 . ?
C49 H49A 0.9600 . ?
C49 H49B 0.9600 . ?
C49 H49C 0.9600 . ?
C50 C52 1.518(7) . ?
C50 C51 1.521(7) . ?
C50 H50 0.9800 . ?
C51 H51A 0.9600 . ?
C51 H51B 0.9600 . ?
C51 H51C 0.9600 . ?
C52 H52A 0.9600 . ?
C52 H52B 0.9600 . ?
C52 H52C 0.9600 . ?
C53 C54 1.393(6) . ?
C53 C58 1.399(7) . ?
C54 C55 1.391(6) . ?
C54 C59 1.507(7) . ?
C55 C56 1.381(7) . ?
C55 H55 0.9300 . ?
C56 C57 1.356(7) . ?
C56 H56 0.9300 . ?
C57 C58 1.393(7) . ?
C57 H57 0.9300 . ?
C58 C62 1.511(7) . ?
C59 C61 1.508(7) . ?
C59 C60 1.522(7) . ?
C59 H59 0.9800 . ?
C60 H60A 0.9600 . ?
C60 H60B 0.9600 . ?
C60 H60C 0.9600 . ?
C61 H61A 0.9600 . ?
C61 H61B 0.9600 . ?
C61 H61C 0.9600 . ?
C62 C63 1.525(7) . ?
C62 C64 1.550(8) . ?
C62 H62 0.9800 . ?
C63 H63A 0.9600 . ?
C63 H63B 0.9600 . ?
C63 H63C 0.9600 . ?
C64 H64A 0.9600 . ?
C64 H64B 0.9600 . ?
C64 H64C 0.9600 . ?

loop_
_geom_torsion_atom_site_label_1
_geom_torsion_atom_site_label_2
_geom_torsion_atom_site_label_3
_geom_torsion_atom_site_label_4
_geom_torsion
_geom_torsion_site_symmetry_1
_geom_torsion_site_symmetry_2
_geom_torsion_site_symmetry_3
_geom_torsion_site_symmetry_4
_geom_torsion_publ_flag
C5 N1 C2 C3 1.9(5) . . . . ?
Co1 N1 C2 C3 -167.8(3) . . . . ?
C5 N1 C2 C6 -167.9(4) . . . . ?
Co1 N1 C2 C6 22.4(4) . . . . ?
N1 C2 C3 C4 0.3(5) . . . . ?
C6 C2 C3 C4 168.2(5) . . . . ?
C2 C3 C4 C5 -2.4(5) . . . . ?
C2 N1 C5 C4 -3.4(5) . . . . ?
Co1 N1 C5 C4 158.3(4) . . . . ?
C2 N1 C5 C1 164.8(4) . . . . ?
Co1 N1 C5 C1 -33.4(8) . . . . ?
C3 C4 C5 N1 3.7(5) . . . . ?
C3 C4 C5 C1 -164.1(4) . . . . ?
C7 C1 C5 N1 84.1(6) . . . . ?
C11 C1 C5 N1 -98.8(5) . . . . ?
C7 C1 C5 C4 -109.8(5) . . . . ?
C11 C1 C5 C4 67.3(6) . . . . ?
C21 N2 C6 C2 161.6(4) . . . . ?
Co1 N2 C6 C2 -7.4(5) . . . . ?
N1 C2 C6 N2 -10.8(6) . . . . ?
C3 C2 C6 N2 -178.0(5) . . . . ?
C11 C1 C7 C8 4.0(7) . . . . ?
C5 C1 C7 C8 -178.9(4) . . . . ?
C11 C1 C7 C12 -169.9(4) . . . . ?
C5 C1 C7 C12 7.2(7) . . . . ?
C1 C7 C8 C9 -2.7(7) . . . . ?
C12 C7 C8 C9 171.4(5) . . . . ?
C7 C8 C9 C10 0.3(8) . . . . ?
C7 C8 C9 C15 -177.5(5) . . . . ?
C8 C9 C10 C11 0.8(8) . . . . ?
C15 C9 C10 C11 178.6(5) . . . . ?
C9 C10 C11 C1 0.6(8) . . . . ?
C9 C10 C11 C18 -175.9(5) . . . . ?
C7 C1 C11 C10 -3.0(7) . . . . ?
C5 C1 C11 C10 179.8(4) . . . . ?
C7 C1 C11 C18 173.4(4) . . . . ?
C5 C1 C11 C18 -3.8(7) . . . . ?
C8 C7 C12 C14 29.3(6) . . . . ?
C1 C7 C12 C14 -156.9(4) . . . . ?
C8 C7 C12 C13 -94.2(5) . . . . ?
C1 C7 C12 C13 79.6(6) . . . . ?
C8 C9 C15 C17 -120.2(6) . . . . ?
C10 C9 C15 C17 62.1(7) . . . . ?
C8 C9 C15 C16 113.4(6) . . . . ?
C10 C9 C15 C16 -64.2(7) . . . . ?
C10 C11 C18 C19 20.7(7) . . . . ?
C1 C11 C18 C19 -155.7(5) . . . . ?
C10 C11 C18 C20 -109.8(6) . . . . ?
C1 C11 C18 C20 73.8(6) . . . . ?
C6 N2 C21 C26 -78.0(5) . . . . ?
Co1 N2 C21 C26 87.6(5) . . . . ?
C6 N2 C21 C22 104.5(5) . . . . ?
Co1 N2 C21 C22 -89.9(5) . . . . ?
C26 C21 C22 C23 1.5(7) . . . . ?
N2 C21 C22 C23 178.9(4) . . . . ?
C26 C21 C22 C27 178.3(4) . . . . ?
N2 C21 C22 C27 -4.3(6) . . . . ?
C21 C22 C23 C24 0.0(7) . . . . ?
C27 C22 C23 C24 -176.7(5) . . . . ?
C22 C23 C24 C25 -0.6(8) . . . . ?
C23 C24 C25 C26 -0.4(8) . . . . ?
C24 C25 C26 C21 1.9(7) . . . . ?
C24 C25 C26 C30 -179.6(4) . . . . ?
C22 C21 C26 C25 -2.5(7) . . . . ?
N2 C21 C26 C25 -179.9(4) . . . . ?
C22 C21 C26 C30 179.1(4) . . . . ?
N2 C21 C26 C30 1.7(6) . . . . ?
C23 C22 C27 C29 -23.4(7) . . . . ?
C21 C22 C27 C29 159.9(4) . . . . ?
C23 C22 C27 C28 98.5(5) . . . . ?
C21 C22 C27 C28 -78.1(6) . . . . ?
C25 C26 C30 C32 51.0(6) . . . . ?
C21 C26 C30 C32 -130.7(5) . . . . ?
C25 C26 C30 C31 -74.5(6) . . . . ?
C21 C26 C30 C31 103.8(5) . . . . ?
C37 N3 C34 C35 2.2(5) . . . . ?
Co1 N3 C34 C35 -164.4(3) . . . . ?
C37 N3 C34 C38 -168.0(4) . . . . ?
Co1 N3 C34 C38 25.3(4) . . . . ?
N3 C34 C35 C36 -0.9(5) . . . . ?
C38 C34 C35 C36 167.2(5) . . . . ?
C34 C35 C36 C37 -0.8(6) . . . . ?
C34 N3 C37 C36 -2.7(5) . . . . ?
Co1 N3 C37 C36 153.4(4) . . . . ?
C34 N3 C37 C33 164.2(4) . . . . ?
Co1 N3 C37 C33 -39.7(8) . . . . ?
C35 C36 C37 N3 2.2(5) . . . . ?
C35 C36 C37 C33 -164.0(4) . . . . ?
C39 C33 C37 N3 82.0(6) . . . . ?
C43 C33 C37 N3 -99.4(5) . . . . ?
C39 C33 C37 C36 -113.6(6) . . . . ?
C43 C33 C37 C36 65.0(6) . . . . ?
C53 N4 C38 C34 159.7(4) . . . . ?
Co1 N4 C38 C34 -11.1(5) . . . . ?
C35 C34 C38 N4 -177.8(5) . . . . ?
N3 C34 C38 N4 -10.3(7) . . . . ?
C43 C33 C39 C40 0.8(7) . . . . ?
C37 C33 C39 C40 179.4(4) . . . . ?
C43 C33 C39 C44 -176.1(4) . . . . ?
C37 C33 C39 C44 2.5(7) . . . . ?
C33 C39 C40 C41 0.6(8) . . . . ?
C44 C39 C40 C41 177.6(5) . . . . ?
C39 C40 C41 C42 -2.5(8) . . . . ?
C39 C40 C41 C47 176.8(5) . . . . ?
C40 C41 C42 C43 3.2(8) . . . . ?
C47 C41 C42 C43 -176.2(5) . . . . ?
C41 C42 C43 C33 -1.8(7) . . . . ?
C41 C42 C43 C50 -178.7(5) . . . . ?
C39 C33 C43 C42 -0.3(6) . . . . ?
C37 C33 C43 C42 -179.0(4) . . . . ?
C39 C33 C43 C50 176.4(4) . . . . ?
C37 C33 C43 C50 -2.3(6) . . . . ?
C33 C39 C44 C45 -150.8(5) . . . . ?
C40 C39 C44 C45 32.3(7) . . . . ?
C33 C39 C44 C46 85.6(6) . . . . ?
C40 C39 C44 C46 -91.3(6) . . . . ?
C42 C41 C47 C49 -62.0(9) . . . . ?
C40 C41 C47 C49 118.7(7) . . . . ?
C42 C41 C47 C48 168.6(7) . . . . ?
C40 C41 C47 C48 -10.7(10) . . . . ?
C42 C43 C50 C52 70.7(6) . . . . ?
C33 C43 C50 C52 -106.0(5) . . . . ?
C42 C43 C50 C51 -54.3(6) . . . . ?
C33 C43 C50 C51 128.9(5) . . . . ?
C38 N4 C53 C54 -88.7(5) . . . . ?
Co1 N4 C53 C54 78.7(5) . . . . ?
C38 N4 C53 C58 91.0(5) . . . . ?
Co1 N4 C53 C58 -101.6(5) . . . . ?
C58 C53 C54 C55 -2.5(7) . . . . ?
N4 C53 C54 C55 177.2(4) . . . . ?
C58 C53 C54 C59 179.3(4) . . . . ?
N4 C53 C54 C59 -1.0(6) . . . . ?
C53 C54 C55 C56 1.2(7) . . . . ?
C59 C54 C55 C56 179.5(5) . . . . ?
C54 C55 C56 C57 0.2(8) . . . . ?
C55 C56 C57 C58 -0.4(8) . . . . ?
C56 C57 C58 C53 -0.8(7) . . . . ?
C56 C57 C58 C62 -177.6(5) . . . . ?
C54 C53 C58 C57 2.3(7) . . . . ?
N4 C53 C58 C57 -177.4(4) . . . . ?
C54 C53 C58 C62 179.2(4) . . . . ?
N4 C53 C58 C62 -0.5(7) . . . . ?
C55 C54 C59 C61 41.3(6) . . . . ?
C53 C54 C59 C61 -140.4(5) . . . . ?
C55 C54 C59 C60 -82.7(6) . . . . ?
C53 C54 C59 C60 95.6(6) . . . . ?
C57 C58 C62 C63 -29.2(7) . . . . ?
C53 C58 C62 C63 154.1(5) . . . . ?
C57 C58 C62 C64 92.6(6) . . . . ?
C53 C58 C62 C64 -84.2(6) . . . . ?
